data_7714514
loop_
_publ_author_name
'Xie, Zhen-Lang'
'Zhou, Zhao-Hui'

_publ_section_title
;
 Asymmetric dinuclear, hexanuclear and octanuclear oxovanadium citrates
 with triazolates: novel mixed-ligands and mixed-valence complexes.
;
_journal_issue 1
_journal_name_full 'Dalton transactions (Cambridge, England : 2003)'
_journal_page_first 186
_journal_page_last 195
_journal_paper_doi 10.1039/d3dt03445c
_journal_volume 53
_journal_year 2023
_chemical_formula_moiety 'C12 H19 N15 O9 V2, C6 H4 O8 V, 2(C2 H6 N5), 0.5(O), 9[H2O]'
_chemical_formula_sum 'C22 H53 N25 O26.5 V3'
_chemical_formula_weight 1244.71
_space_group_crystal_system triclinic
_space_group_IT_number 2
_space_group_name_Hall '-P 1'
_space_group_name_H-M_alt 'P -1'
_atom_sites_solution_hydrogens geom
_atom_sites_solution_primary dual
_audit_creation_date 2023-07-13
_audit_creation_method
;
Olex2 1.3
(compiled 2020.06.28 svn.raecde09e for OlexSys, GUI svn.r6132)
;
_audit_update_record
;
2023-07-24 deposited with the CCDC.	2023-11-20 downloaded from the CCDC.
;
_cell_angle_alpha 82.025(2)
_cell_angle_beta 89.802(3)
_cell_angle_gamma 78.306(3)
_cell_formula_units_Z 2
_cell_length_a 10.4466(4)
_cell_length_b 10.7317(4)
_cell_length_c 22.6402(6)
_cell_measurement_reflns_used 7022
_cell_measurement_temperature 233.00(10)
_cell_measurement_theta_max 68.5520
_cell_measurement_theta_min 3.9320
_cell_volume 2460.67(15)
_computing_cell_refinement 'CrysAlisPro 1.171.41.123a (Rigaku OD, 2022)'
_computing_data_collection 'CrysAlisPro 1.171.41.123a (Rigaku OD, 2022)'
_computing_data_reduction 'CrysAlisPro 1.171.41.123a (Rigaku OD, 2022)'
_computing_molecular_graphics 'Olex2 1.3 (Dolomanov et al., 2009)'
_computing_publication_material 'Olex2 1.3 (Dolomanov et al., 2009)'
_computing_structure_refinement 'SHELXL 2018/3 (Sheldrick, 2015)'
_computing_structure_solution 'SHELXT  (Sheldrick, 2015)'
_diffrn_ambient_environment N~2~
_diffrn_ambient_temperature 233.00(10)
_diffrn_detector 'CCD plate'
_diffrn_detector_area_resol_mean 10.4741
_diffrn_detector_type Atlas
_diffrn_measured_fraction_theta_full 0.983
_diffrn_measured_fraction_theta_max 0.970
_diffrn_measurement_details
;
List of Runs (angles in degrees, time in seconds):

  # Type    Start    End  Width  t~exp~   \w     \q     \k     \f   Frames
#--------------------------------------------------------------------------
  1  \w    -76.00  -7.00   1.00    1.00    --  -40.50 125.00 120.00   69
  2  \w   -113.00 -22.00   1.00    1.00    --  -40.50 -37.00 -60.00   91
  3  \w   -110.00 -18.00   1.00    1.00    --  -40.50 -37.00  30.00   92
  4  \w     43.00  79.00   1.00    1.00    --   42.91-125.00   0.00   36
  5  \w     57.00 112.00   1.00    2.50    --   95.91-125.00 150.00   55
  6  \w    129.00 156.00   1.00    2.50    --   95.91 125.00   0.00   27
  7  \w     19.00  46.00   1.00    2.50    --   95.91 -94.00-150.00   27
  8  \w     29.00 116.00   1.00    2.50    --   95.91 -61.00 120.00   87
  9  \w     77.00 165.00   1.00    2.50    --   95.91  30.00-180.00   88
 10  \w     46.00 118.00   1.00    2.50    --   95.91 -30.00   0.00   72
 11  \w     97.00 137.00   1.00    2.50    --   95.91 125.00  90.00   40
 12  \w     32.00 100.00   1.00    2.50    --   95.91 -94.00 -60.00   68
 13  \w    108.00 161.00   1.00    2.50    --   95.91  77.00-180.00   53
 14  \w     85.00 112.00   1.00    2.50    --   95.91-125.00  60.00   27
 15  \w     69.00 103.00   1.00    2.50    --   95.91 -94.00-150.00   34
 16  \w     28.00 107.00   1.00    2.50    --   95.91 -61.00 -30.00   79
 17  \w     18.00 104.00   1.00    2.50    --   95.91 -15.00-180.00   86
;
_diffrn_measurement_device 'four-circle diffractometer'
_diffrn_measurement_device_type 'SuperNova, Dual, Cu at home/near, Atlas'
_diffrn_measurement_method '\w scans'
_diffrn_orient_matrix_type 'CrysAlisPro convention (1999,Acta A55,543-557)'
_diffrn_orient_matrix_UB_11 -0.1463702000
_diffrn_orient_matrix_UB_12 0.0045792000
_diffrn_orient_matrix_UB_13 0.0110481000
_diffrn_orient_matrix_UB_21 0.0248555000
_diffrn_orient_matrix_UB_22 -0.1477718000
_diffrn_orient_matrix_UB_23 0.0062695000
_diffrn_orient_matrix_UB_31 0.0255311000
_diffrn_orient_matrix_UB_32 -0.0082739000
_diffrn_orient_matrix_UB_33 0.0675480000
_diffrn_radiation_monochromator mirror
_diffrn_radiation_probe x-ray
_diffrn_radiation_type 'Cu K\a'
_diffrn_radiation_wavelength 1.54184
_diffrn_reflns_av_R_equivalents 0.0507
_diffrn_reflns_av_unetI/netI 0.0652
_diffrn_reflns_Laue_measured_fraction_full 0.983
_diffrn_reflns_Laue_measured_fraction_max 0.970
_diffrn_reflns_limit_h_max 12
_diffrn_reflns_limit_h_min -12
_diffrn_reflns_limit_k_max 12
_diffrn_reflns_limit_k_min -12
_diffrn_reflns_limit_l_max 27
_diffrn_reflns_limit_l_min -17
_diffrn_reflns_number 16902
_diffrn_reflns_point_group_measured_fraction_full 0.983
_diffrn_reflns_point_group_measured_fraction_max 0.970
_diffrn_reflns_theta_full 67.684
_diffrn_reflns_theta_max 68.908
_diffrn_reflns_theta_min 3.944
_diffrn_source 'micro-focus sealed X-ray tube'
_diffrn_source_type 'SuperNova (Cu) X-ray Source'
_exptl_absorpt_coefficient_mu 5.681
_exptl_absorpt_correction_T_max 1.00000
_exptl_absorpt_correction_T_min 0.70497
_exptl_absorpt_correction_type multi-scan
_exptl_absorpt_process_details
;
CrysAlisPro 1.171.41.123a (Rigaku Oxford Diffraction, 2022)
Empirical absorption correction using spherical harmonics,
implemented in SCALE3 ABSPACK scaling algorithm.
;
_exptl_crystal_colour blue
_exptl_crystal_colour_primary blue
_exptl_crystal_density_diffrn 1.680
_exptl_crystal_description block
_exptl_crystal_F_000 1282
_exptl_crystal_size_max 0.15
_exptl_crystal_size_mid 0.1
_exptl_crystal_size_min 0.1
_refine_diff_density_max 0.547
_refine_diff_density_min -0.469
_refine_diff_density_rms 0.089
_refine_ls_extinction_method none
_refine_ls_goodness_of_fit_ref 1.083
_refine_ls_hydrogen_treatment constr
_refine_ls_matrix_type full
_refine_ls_number_parameters 668
_refine_ls_number_reflns 8843
_refine_ls_number_restraints 289
_refine_ls_restrained_S_all 1.083
_refine_ls_R_factor_all 0.0742
_refine_ls_R_factor_gt 0.0608
_refine_ls_shift/su_max 0.000
_refine_ls_shift/su_mean 0.000
_refine_ls_structure_factor_coef Fsqd
_refine_ls_weighting_details 'w=1/[\s^2^(Fo^2^)+(0.0456P)^2^+6.4511P] where P=(Fo^2^+2Fc^2^)/3'
_refine_ls_weighting_scheme calc
_refine_ls_wR_factor_gt 0.1435
_refine_ls_wR_factor_ref 0.1502
_reflns_Friedel_coverage 0.000
_reflns_number_gt 7295
_reflns_number_total 8843
_reflns_threshold_expression 'I > 2\s(I)'
_cod_data_source_file d3dt03445c2.cif
_cod_data_source_block exp_18883_vs-cit-hdatrz_auto
_cod_depositor_comments 'Adding full bibliography for 7714512--7714516.cif.'
_cod_original_formula_sum 'C22 H53 N25 O26.50 V3'
_cod_database_code 7714514
_shelx_shelxl_version_number 2018/3
_chemical_oxdiff_formula 'C H O N V K'
_shelx_space_group_comment
;
The symmetry employed for this shelxl refinement is uniquely defined
by the following loop, which should always be used as a source of
symmetry information in preference to the above space-group names.
They are only intended as comments.
;
_shelx_estimated_absorpt_t_max 0.600
_shelx_estimated_absorpt_t_min 0.483
_reflns_odcompleteness_completeness 97.78
_reflns_odcompleteness_iscentric 1
_reflns_odcompleteness_theta 68.13
_olex2_refinement_description
;
1. Fixed Uiso
 At 1.2 times of:
  All C(H,H) groups, All N(H) groups, All N(H,H) groups
2. Restrained distances
 N21-N22
 1.4 with sigma of 0.02
 C14-C13 = C023-C01W
 2.2 with sigma of 0.02
 N23-C023 = N23-C01W
 1.344 with sigma of 0.02
 N21-C023 = N22-C01W
 1.3 with sigma of 0.02
 N21-N22 = N22A-N21A
 1.4 with sigma of 0.02
 N24-C023 = N24A-C16 = N25-C01W = N25A-C15
 1.31 with sigma of 0.02
 N23-C023 = N23A-C16 = N21-C023 = N21A-C16 = N22-C01W = N22A-C15 = N23-C01W =
 N23A-C15
 1.34 with sigma of 0.02
 N24A-N25A
 4.68 with sigma of 0.02
 C023-C01W
 2.2 with sigma of 0.02
 C16-C15
 2.2 with sigma of 0.02
 N24-N25
 4.68 with sigma of 0.02
3. Uiso/Uaniso restraints and constraints
N25A \\sim C15 \\sim N22A \\sim N23A \\sim N21A \\sim C16 \\sim N24A: within 2A
with sigma of 0.01 and sigma for terminal atoms of 0.02 within 2A
N25 \\sim N22 \\sim N21 \\sim C01W \\sim C023 \\sim N23 \\sim N24: within 2A
with sigma of 0.01 and sigma for terminal atoms of 0.02 within 2A
Uanis(N25) \\sim Ueq, Uanis(N22) \\sim Ueq, Uanis(N21) \\sim Ueq, Uanis(C01W)
\\sim Ueq, Uanis(C023) \\sim Ueq, Uanis(N23) \\sim Ueq, Uanis(N24) \\sim Ueq:
with sigma of 0.01 and sigma for terminal atoms of 0.02
Uanis(N25A) \\sim Ueq, Uanis(C15) \\sim Ueq, Uanis(N22A) \\sim Ueq, Uanis(N23A)
\\sim Ueq, Uanis(N21A) \\sim Ueq, Uanis(C16) \\sim Ueq, Uanis(N24A) \\sim Ueq:
with sigma of 0.01 and sigma for terminal atoms of 0.02
Uanis(N25A) \\sim Ueq, Uanis(C15) \\sim Ueq, Uanis(N23A) \\sim Ueq, Uanis(N22A)
\\sim Ueq, Uanis(C16) \\sim Ueq, Uanis(N21A) \\sim Ueq, Uanis(N24A) \\sim Ueq:
with sigma of 0.001 and sigma for terminal atoms of 0.002
4. Rigid body (RIGU) restrains
 N23A, N25A, C15, N22A, N21A, C16, N24A
 with sigma for 1-2 distances of 0.01 and sigma for 1-3 distances of 0.02
 C01W, N22, N21, C023, N25, N23, N24
 with sigma for 1-2 distances of 0.01 and sigma for 1-3 distances of 0.02
5. Others
 Sof(N25A)=Sof(H25C)=Sof(H25D)=Sof(N22A)=Sof(N21A)=Sof(H21C)=Sof(C15)=Sof(C16)=
 Sof(N23A)=Sof(H23A)=Sof(N24A)=Sof(H24C)=Sof(H24D)=1-FVAR(1)
 Sof(N22)=Sof(N21)=Sof(H21)=Sof(C023)=Sof(N23)=Sof(H23)=Sof(C01W)=Sof(N25)=
 Sof(H25A)=Sof(H25B)=Sof(N24)=Sof(H24A)=Sof(H24B)=FVAR(1)
 Fixed Sof: O1W(0.5)
6.a Secondary CH2 refined with riding coordinates:
 C5(H5C,H5D), C18(H18A,H18B), C21(H21A,H21B), C2(H2A,H2B)
6.b Aromatic/amide H refined with riding coordinates:
 N3(H3), N8(H8), N12(H12), N18(H18), N17(H17), N21(H21), N23(H23), N21A(H21C),
 N23A(H23A)
6.c Fitted pentagon refined as free rotating group:
 N22(N21,C023,N23,C01W)
6.d X=CH2 refined with riding coordinates:
 N14(H14A,H14B), N9(H9A,H9B), N4(H4A,H4B), N10(H10A,H10B), N5(H5A,H5B),
 N15(H15A,H15B), N19(H19A,H19B), N20(H20A,H20B), N25(H25A,H25B), N24(H24A,H24B),
  N25A(H25C,H25D), N24A(H24C,H24D)
;
_smtbx_masks_void_probe_radius 1.2
_smtbx_masks_void_truncation_radius 1.2
_olex2_submission_special_instructions 'No special instructions were received'
_oxdiff_exptl_absorpt_empirical_details
;
Empirical correction (ABSPACK) includes:
- Absorption correction using spherical harmonics
- Frame scaling
;
_oxdiff_exptl_absorpt_empirical_full_max 1.425
_oxdiff_exptl_absorpt_empirical_full_min 0.741

loop_
_space_group_symop_operation_xyz
'x, y, z'
'-x, -y, -z'

loop_
_atom_site_label
_atom_site_type_symbol
_atom_site_fract_x
_atom_site_fract_y
_atom_site_fract_z
_atom_site_U_iso_or_equiv
_atom_site_adp_type
_atom_site_occupancy
_atom_site_site_symmetry_order
_atom_site_calc_flag
_atom_site_refinement_flags_posn
_atom_site_refinement_flags_adp
_atom_site_refinement_flags_occupancy
_atom_site_disorder_assembly
_atom_site_disorder_group
V2 V 0.89111(7) 0.99876(7) 0.29482(3) 0.01778(16) Uani 1 1 d . . . . .
V1 V 0.99367(7) 0.73867(7) 0.40746(3) 0.01941(17) Uani 1 1 d . . . . .
V3 V 1.05606(8) 1.41443(7) -0.05331(3) 0.02363(18) Uani 1 1 d . . . . .
O3 O 0.8597(3) 0.9055(3) 0.37889(12) 0.0188(6) Uani 1 1 d . . . . .
O1 O 0.7016(3) 1.0020(3) 0.27768(13) 0.0246(6) Uani 1 1 d . . . . .
O12 O 1.0354(3) 1.3940(3) 0.03385(12) 0.0213(6) Uani 1 1 d . . . . .
O6 O 0.9745(3) 0.8001(3) 0.48777(13) 0.0270(7) Uani 1 1 d . . . . .
O4 O 0.8234(3) 0.6796(3) 0.42261(14) 0.0277(7) Uani 1 1 d . . . . .
O10 O 0.8971(3) 1.3332(3) -0.05871(13) 0.0280(7) Uani 1 1 d . . . . .
O15 O 0.9870(3) 1.4938(3) 0.13777(13) 0.0307(7) Uani 1 1 d . . . . .
O8 O 0.9250(3) 1.0588(3) 0.22900(13) 0.0274(7) Uani 1 1 d . . . . .
O9 O 1.0999(3) 0.6079(3) 0.42915(13) 0.0298(7) Uani 1 1 d . . . . .
O13 O 0.7909(3) 1.4928(3) 0.04826(14) 0.0294(7) Uani 1 1 d . . . . .
N6 N 1.0786(3) 0.9625(3) 0.33262(15) 0.0197(7) Uani 1 1 d . . . . .
O17 O 1.1602(3) 1.2888(3) -0.06596(14) 0.0313(7) Uani 1 1 d . . . . .
N7 N 1.1214(3) 0.8583(3) 0.37803(15) 0.0210(7) Uani 1 1 d . . . . .
O2 O 0.5184(3) 0.9355(3) 0.29708(15) 0.0340(8) Uani 1 1 d . . . . .
O16 O 1.0306(4) 1.3486(3) 0.21793(14) 0.0398(9) Uani 1 1 d . . . . .
N2 N 0.9815(3) 0.7059(3) 0.31943(16) 0.0225(7) Uani 1 1 d . . . . .
O7 O 0.8789(3) 0.8840(4) 0.56428(14) 0.0418(9) Uani 1 1 d . . . . .
N13 N 0.7455(4) 1.3820(4) 0.33480(17) 0.0298(9) Uani 1 1 d . . . . .
O14 O 0.7347(4) 1.3079(4) 0.07896(19) 0.0468(10) Uani 1 1 d . . . . .
O11 O 0.8520(4) 1.1394(4) -0.04896(16) 0.0490(10) Uani 1 1 d . . . . .
N3 N 0.9708(4) 0.6354(4) 0.23389(16) 0.0267(8) Uani 1 1 d . . . . .
H3 H 0.978002 0.583448 0.207220 0.032 Uiso 1 1 calc R U . . .
N11 N 0.8425(4) 1.1780(3) 0.32561(16) 0.0243(8) Uani 1 1 d . . . . .
O5 O 0.6105(3) 0.7453(4) 0.43376(19) 0.0469(10) Uani 1 1 d . . . . .
N8 N 1.2898(3) 0.9409(4) 0.34928(16) 0.0244(8) Uani 1 1 d . . . . .
H8 H 1.369045 0.954669 0.347135 0.029 Uiso 1 1 calc R U . . .
N12 N 0.8824(4) 1.2105(4) 0.37942(16) 0.0265(8) Uani 1 1 d . . . . .
H12 H 0.935086 1.160019 0.406288 0.032 Uiso 1 1 calc R U . . .
N1 N 0.9304(3) 0.8104(3) 0.27538(15) 0.0220(7) Uani 1 1 d . . . . .
N14 N 0.6934(4) 1.2941(4) 0.24916(18) 0.0357(10) Uani 1 1 d . . . . .
H14A H 0.701415 1.228133 0.230011 0.043 Uiso 1 1 calc R U . . .
H14B H 0.641653 1.366250 0.235023 0.043 Uiso 1 1 calc R U . . .
N18 N 1.2433(4) 0.6863(4) 0.16654(18) 0.0344(9) Uani 1 1 d . . . . .
H18 H 1.217074 0.688019 0.129944 0.041 Uiso 1 1 calc R U . . .
N17 N 1.3208(4) 0.6224(4) 0.25480(18) 0.0388(10) Uani 1 1 d . . . . .
H17 H 1.355106 0.571856 0.286646 0.047 Uiso 1 1 calc R U . . .
N9 N 1.1902(4) 1.1046(4) 0.27202(18) 0.0337(9) Uani 1 1 d . . . . .
H9A H 1.120281 1.142960 0.250942 0.040 Uiso 1 1 calc R U . . .
H9B H 1.264117 1.128338 0.264486 0.040 Uiso 1 1 calc R U . . .
N4 N 0.8813(5) 0.8304(4) 0.17174(17) 0.0383(10) Uani 1 1 d . . . . .
H4A H 0.855207 0.913456 0.167948 0.046 Uiso 1 1 calc R U . . .
H4B H 0.880204 0.790398 0.140901 0.046 Uiso 1 1 calc R U . . .
C9 C 1.0053(4) 0.6034(4) 0.2928(2) 0.0250(9) Uani 1 1 d . . . . .
N10 N 1.3263(4) 0.7610(4) 0.42567(19) 0.0382(10) Uani 1 1 d . . . . .
H10A H 1.294527 0.704148 0.449178 0.046 Uiso 1 1 calc R U . . .
H10B H 1.409250 0.761900 0.427680 0.046 Uiso 1 1 calc R U . . .
N16 N 1.2867(4) 0.7559(5) 0.25115(18) 0.0399(10) Uani 1 1 d . . . . .
N5 N 1.0573(5) 0.4833(4) 0.31775(19) 0.0398(10) Uani 1 1 d . . . . .
H5A H 1.078905 0.467632 0.355531 0.048 Uiso 1 1 calc R U . . .
H5B H 1.069574 0.421023 0.296208 0.048 Uiso 1 1 calc R U . . .
C8 C 1.2474(4) 0.8473(4) 0.38637(19) 0.0231(9) Uani 1 1 d . . . . .
C20 C 0.8189(5) 1.3724(5) 0.0637(2) 0.0293(10) Uani 1 1 d . . . . .
C10 C 0.9229(4) 0.7643(4) 0.22482(19) 0.0247(9) Uani 1 1 d . . . . .
C4 C 0.7194(4) 0.7689(4) 0.4222(2) 0.0270(10) Uani 1 1 d . . . . .
N15 N 0.8446(5) 1.3935(4) 0.4283(2) 0.0443(11) Uani 1 1 d . . . . .
H15A H 0.896019 1.353533 0.458118 0.053 Uiso 1 1 calc R U . . .
H15B H 0.805479 1.473204 0.428319 0.053 Uiso 1 1 calc R U . . .
N19 N 1.1953(5) 0.9114(5) 0.1699(2) 0.0511(12) Uani 1 1 d . . . . .
H19A H 1.197129 0.975163 0.189540 0.061 Uiso 1 1 calc R U . . .
H19B H 1.165179 0.926235 0.133253 0.061 Uiso 1 1 calc R U . . .
C3 C 0.7438(4) 0.9059(4) 0.41101(19) 0.0233(9) Uani 1 1 d . . . . .
C12 C 0.8257(5) 1.3322(4) 0.3823(2) 0.0272(10) Uani 1 1 d . . . . .
C6 C 0.6132(4) 0.9770(4) 0.31382(19) 0.0223(9) Uani 1 1 d . . . . .
C1 C 0.8781(4) 0.8728(4) 0.5102(2) 0.0274(10) Uani 1 1 d . . . . .
N20 N 1.3151(5) 0.4617(5) 0.1937(2) 0.0529(13) Uani 1 1 d . . . . .
H20A H 1.348537 0.398998 0.221373 0.064 Uiso 1 1 calc R U . . .
H20B H 1.294597 0.445419 0.158765 0.064 Uiso 1 1 calc R U . . .
C11 C 0.7618(4) 1.2844(4) 0.3012(2) 0.0255(9) Uani 1 1 d . . . . .
C7 C 1.1841(4) 1.0081(4) 0.31644(19) 0.0235(9) Uani 1 1 d . . . . .
C19 C 0.9628(4) 1.3054(4) 0.06268(19) 0.0239(9) Uani 1 1 d . . . . .
N22 N 0.6414(9) 0.5455(6) 0.1853(3) 0.045(3) Uani 0.508(10) 1 d DG U P A 1
N21 N 0.5988(8) 0.5718(7) 0.1246(3) 0.048(2) Uani 0.508(10) 1 d DG U P A 1
H21 H 0.605029 0.515982 0.099728 0.058 Uiso 0.508(10) 1 calc R U P A 1
C023 C 0.5441(7) 0.7052(8) 0.1115(3) 0.042(2) Uani 0.508(10) 1 d DG U P A 1
N23 N 0.5529(7) 0.7614(5) 0.1642(4) 0.033(2) Uani 0.508(10) 1 d DG U P A 1
H23 H 0.526207 0.842071 0.167828 0.040 Uiso 0.508(10) 1 calc R U P A 1
C01W C 0.6131(8) 0.6626(7) 0.2098(3) 0.030(2) Uani 0.508(10) 1 d DG U P A 1
C17 C 0.9030(5) 1.2196(5) -0.0295(2) 0.0293(10) Uani 1 1 d . . . . .
C5 C 0.6267(4) 0.9998(5) 0.3782(2) 0.0268(10) Uani 1 1 d . . . . .
H5C H 0.546427 0.989646 0.399154 0.032 Uiso 1 1 calc R U . . .
H5D H 0.637789 1.088147 0.378751 0.032 Uiso 1 1 calc R U . . .
C18 C 0.9722(5) 1.1876(4) 0.03096(19) 0.0278(10) Uani 1 1 d . . . . .
H18A H 1.064553 1.149983 0.025880 0.033 Uiso 1 1 calc R U . . .
H18B H 0.933737 1.123142 0.055859 0.033 Uiso 1 1 calc R U . . .
C22 C 1.0102(5) 1.3760(4) 0.1632(2) 0.0282(10) Uani 1 1 d . . . . .
C13 C 1.2388(5) 0.7905(5) 0.1960(2) 0.0356(11) Uani 1 1 d D . . . .
C14 C 1.2955(5) 0.5811(5) 0.2047(2) 0.0328(11) Uani 1 1 d D . . . .
C21 C 1.0146(5) 1.2657(4) 0.12729(19) 0.0278(10) Uani 1 1 d . . . . .
H21A H 0.963479 1.206373 0.147743 0.033 Uiso 1 1 calc R U . . .
H21B H 1.105383 1.218854 0.126780 0.033 Uiso 1 1 calc R U . . .
C2 C 0.7633(5) 0.9490(5) 0.4724(2) 0.0296(10) Uani 1 1 d . . . . .
H2A H 0.772372 1.038979 0.465484 0.036 Uiso 1 1 calc R U . . .
H2B H 0.683827 0.945712 0.495166 0.036 Uiso 1 1 calc R U . . .
N25 N 0.6392(12) 0.6788(11) 0.2621(5) 0.039(3) Uani 0.508(10) 1 d D U P A 1
H25A H 0.678735 0.613986 0.287346 0.047 Uiso 0.508(10) 1 calc R U P A 1
H25B H 0.617758 0.754807 0.272894 0.047 Uiso 0.508(10) 1 calc R U P A 1
N24 N 0.5008(10) 0.7662(12) 0.0610(4) 0.059(3) Uani 0.508(10) 1 d D U P A 1
H24A H 0.503036 0.725720 0.030149 0.071 Uiso 0.508(10) 1 calc R U P A 1
H24B H 0.468865 0.848403 0.057285 0.071 Uiso 0.508(10) 1 calc R U P A 1
N25A N 0.6594(15) 0.6586(15) 0.2820(5) 0.047(4) Uani 0.492(10) 1 d D U P A 2
H25C H 0.696996 0.583919 0.300744 0.057 Uiso 0.492(10) 1 calc R U P A 2
H25D H 0.638731 0.724192 0.301316 0.057 Uiso 0.492(10) 1 calc R U P A 2
N22A N 0.6593(11) 0.5832(11) 0.1893(4) 0.033(2) Uani 0.492(10) 1 d D U P A 2
N21A N 0.6086(9) 0.6398(10) 0.1321(4) 0.038(2) Uani 0.492(10) 1 d D U P A 2
H21C H 0.613805 0.602631 0.100159 0.045 Uiso 0.492(10) 1 calc R U P A 2
C15 C 0.6340(17) 0.6725(13) 0.2245(6) 0.046(3) Uani 0.492(10) 1 d D U P A 2
C16 C 0.5519(12) 0.7597(11) 0.1362(5) 0.037(3) Uani 0.492(10) 1 d D U P A 2
N23A N 0.5615(10) 0.7844(9) 0.1935(5) 0.040(2) Uani 0.492(10) 1 d D U P A 2
H23A H 0.528981 0.855361 0.207424 0.048 Uiso 0.492(10) 1 calc R U P A 2
N24A N 0.4964(11) 0.8492(11) 0.0913(5) 0.061(3) Uani 0.492(10) 1 d D U P A 2
H24C H 0.495679 0.830141 0.055178 0.073 Uiso 0.492(10) 1 calc R U P A 2
H24D H 0.461146 0.926272 0.098240 0.073 Uiso 0.492(10) 1 calc R U P A 2
O1W O 0.4803(13) 0.6836(12) 0.0035(5) 0.094(4) Uani 0.5 1 d . . P A -1

loop_
_atom_site_aniso_label
_atom_site_aniso_U_11
_atom_site_aniso_U_22
_atom_site_aniso_U_33
_atom_site_aniso_U_23
_atom_site_aniso_U_13
_atom_site_aniso_U_12
V2 0.0159(3) 0.0210(4) 0.0174(3) -0.0019(3) 0.0008(3) -0.0064(3)
V1 0.0166(3) 0.0218(4) 0.0192(4) -0.0014(3) 0.0002(3) -0.0037(3)
V3 0.0287(4) 0.0217(4) 0.0215(4) -0.0041(3) 0.0033(3) -0.0069(3)
O3 0.0140(13) 0.0238(15) 0.0190(14) -0.0018(11) 0.0030(11) -0.0056(11)
O1 0.0187(15) 0.0317(17) 0.0238(15) 0.0003(12) -0.0008(12) -0.0090(12)
O12 0.0278(16) 0.0198(15) 0.0178(14) -0.0009(11) 0.0018(12) -0.0092(12)
O6 0.0244(16) 0.0339(17) 0.0213(15) -0.0060(13) 0.0002(12) -0.0007(13)
O4 0.0225(16) 0.0242(16) 0.0357(17) 0.0015(13) 0.0036(13) -0.0073(13)
O10 0.0318(17) 0.0310(17) 0.0221(15) -0.0005(13) -0.0065(13) -0.0103(14)
O15 0.048(2) 0.0233(16) 0.0215(16) -0.0048(13) -0.0007(14) -0.0072(14)
O8 0.0270(16) 0.0297(17) 0.0264(16) -0.0003(13) 0.0010(13) -0.0102(13)
O9 0.0302(17) 0.0337(18) 0.0235(16) -0.0037(13) -0.0008(13) -0.0023(14)
O13 0.0245(16) 0.0281(17) 0.0355(18) -0.0037(14) -0.0001(13) -0.0055(13)
N6 0.0160(17) 0.0227(18) 0.0203(17) -0.0009(14) 0.0007(13) -0.0054(14)
O17 0.0368(18) 0.0306(17) 0.0269(17) -0.0069(13) 0.0010(14) -0.0060(14)
N7 0.0150(17) 0.0279(19) 0.0203(17) -0.0009(14) 0.0005(13) -0.0069(14)
O2 0.0212(16) 0.047(2) 0.0371(19) -0.0063(15) 0.0033(14) -0.0132(15)
O16 0.070(3) 0.0335(19) 0.0160(16) -0.0023(13) -0.0074(16) -0.0112(17)
N2 0.0231(18) 0.0200(18) 0.0250(19) -0.0057(14) 0.0005(14) -0.0040(14)
O7 0.0323(19) 0.070(3) 0.0192(17) -0.0144(16) -0.0012(14) 0.0030(17)
N13 0.036(2) 0.025(2) 0.028(2) -0.0032(16) -0.0052(17) -0.0020(16)
O14 0.033(2) 0.042(2) 0.068(3) 0.0024(19) 0.0107(18) -0.0204(17)
O11 0.071(3) 0.049(2) 0.036(2) -0.0057(17) -0.0080(19) -0.034(2)
N3 0.031(2) 0.025(2) 0.0251(19) -0.0096(15) 0.0005(16) -0.0041(16)
N11 0.0257(19) 0.0225(19) 0.0264(19) -0.0063(15) -0.0032(15) -0.0067(15)
O5 0.0181(17) 0.046(2) 0.072(3) 0.0152(19) 0.0027(16) -0.0115(15)
N8 0.0144(17) 0.031(2) 0.029(2) -0.0040(16) 0.0017(14) -0.0081(15)
N12 0.032(2) 0.0240(19) 0.0230(19) -0.0044(15) -0.0077(16) -0.0042(16)
N1 0.0248(18) 0.0221(18) 0.0206(18) -0.0049(14) 0.0021(14) -0.0072(14)
N14 0.035(2) 0.032(2) 0.038(2) -0.0090(18) -0.0138(18) -0.0006(18)
N18 0.034(2) 0.041(2) 0.030(2) -0.0073(18) 0.0011(17) -0.0097(18)
N17 0.038(2) 0.048(3) 0.029(2) -0.0026(19) -0.0035(18) -0.009(2)
N9 0.026(2) 0.037(2) 0.038(2) 0.0098(18) -0.0005(17) -0.0155(17)
N4 0.061(3) 0.031(2) 0.022(2) -0.0059(17) -0.0089(19) -0.005(2)
C9 0.021(2) 0.026(2) 0.028(2) -0.0044(18) 0.0035(17) -0.0053(17)
N10 0.023(2) 0.040(2) 0.048(3) 0.010(2) -0.0090(18) -0.0104(18)
N16 0.039(2) 0.053(3) 0.029(2) -0.0098(19) 0.0008(18) -0.008(2)
N5 0.057(3) 0.025(2) 0.036(2) -0.0083(18) -0.001(2) -0.0020(19)
C8 0.017(2) 0.030(2) 0.024(2) -0.0042(18) 0.0001(17) -0.0072(17)
C20 0.032(2) 0.031(3) 0.027(2) -0.0040(19) 0.0004(19) -0.014(2)
C10 0.025(2) 0.029(2) 0.023(2) -0.0069(18) 0.0018(17) -0.0072(18)
C4 0.018(2) 0.034(3) 0.030(2) 0.0018(19) -0.0021(17) -0.0096(18)
N15 0.061(3) 0.031(2) 0.037(2) -0.0088(19) -0.015(2) 0.003(2)
N19 0.073(4) 0.043(3) 0.039(3) -0.010(2) 0.000(2) -0.009(2)
C3 0.0145(19) 0.030(2) 0.023(2) 0.0004(17) 0.0057(16) -0.0025(17)
C12 0.031(2) 0.027(2) 0.024(2) 0.0007(18) -0.0026(18) -0.0071(19)
C6 0.015(2) 0.022(2) 0.029(2) -0.0026(17) -0.0002(17) -0.0039(16)
C1 0.024(2) 0.032(2) 0.027(2) -0.0054(19) 0.0019(18) -0.0062(19)
N20 0.065(3) 0.043(3) 0.047(3) 0.000(2) -0.018(2) -0.007(2)
C11 0.025(2) 0.020(2) 0.031(2) -0.0046(18) -0.0013(18) -0.0029(17)
C7 0.019(2) 0.026(2) 0.027(2) -0.0053(18) 0.0036(17) -0.0096(17)
C19 0.030(2) 0.020(2) 0.022(2) 0.0008(17) 0.0006(18) -0.0092(18)
N22 0.047(5) 0.041(5) 0.040(4) -0.004(4) -0.004(4) 0.003(4)
N21 0.054(4) 0.049(5) 0.039(4) -0.012(4) -0.004(4) 0.002(4)
C023 0.035(4) 0.050(5) 0.038(4) -0.001(4) 0.005(3) -0.002(4)
N23 0.029(4) 0.038(4) 0.031(4) -0.004(4) 0.005(4) -0.002(3)
C01W 0.022(4) 0.030(4) 0.034(4) 0.008(4) 0.005(4) -0.005(3)
C17 0.036(3) 0.029(2) 0.028(2) -0.0102(19) 0.002(2) -0.015(2)
C5 0.014(2) 0.034(2) 0.030(2) 0.0002(19) 0.0034(17) -0.0025(18)
C18 0.039(3) 0.022(2) 0.023(2) -0.0005(18) -0.0007(19) -0.0117(19)
C22 0.032(2) 0.030(2) 0.022(2) -0.0034(18) 0.0018(18) -0.0063(19)
C13 0.034(3) 0.050(3) 0.028(3) -0.012(2) 0.007(2) -0.015(2)
C14 0.032(3) 0.040(3) 0.028(2) -0.005(2) -0.002(2) -0.011(2)
C21 0.036(3) 0.025(2) 0.023(2) -0.0009(18) -0.0004(19) -0.0091(19)
C2 0.026(2) 0.039(3) 0.024(2) -0.0091(19) 0.0074(18) -0.002(2)
N25 0.050(6) 0.025(5) 0.042(6) -0.002(5) 0.003(5) -0.010(4)
N24 0.048(5) 0.068(6) 0.051(5) 0.011(4) -0.003(4) -0.001(4)
N25A 0.048(4) 0.046(4) 0.047(4) -0.007(2) 0.001(2) -0.010(2)
N22A 0.033(2) 0.033(2) 0.033(2) -0.0042(10) 0.0007(10) -0.0076(11)
N21A 0.037(2) 0.038(2) 0.037(2) -0.0052(10) 0.0014(10) -0.0078(11)
C15 0.046(3) 0.046(3) 0.047(3) -0.0058(11) 0.0015(10) -0.0095(11)
C16 0.037(3) 0.037(3) 0.037(3) -0.0049(10) 0.0006(10) -0.0080(11)
N23A 0.040(2) 0.040(2) 0.040(2) -0.0052(10) 0.0010(10) -0.0080(11)
N24A 0.060(4) 0.061(4) 0.060(4) -0.0051(19) -0.0002(19) -0.012(2)
O1W 0.111(10) 0.082(8) 0.095(8) -0.032(7) 0.034(7) -0.024(7)

loop_
_atom_type_symbol
_atom_type_description
_atom_type_scat_dispersion_real
_atom_type_scat_dispersion_imag
_atom_type_scat_source
C C 0.0181 0.0091 'International Tables Vol C Tables 4.2.6.8 and 6.1.1.4'
H H 0.0000 0.0000 'International Tables Vol C Tables 4.2.6.8 and 6.1.1.4'
N N 0.0311 0.0180 'International Tables Vol C Tables 4.2.6.8 and 6.1.1.4'
O O 0.0492 0.0322 'International Tables Vol C Tables 4.2.6.8 and 6.1.1.4'
V V 0.0687 2.1097 'International Tables Vol C Tables 4.2.6.8 and 6.1.1.4'

loop_
_geom_angle_atom_site_label_1
_geom_angle_atom_site_label_2
_geom_angle_atom_site_label_3
_geom_angle
_geom_angle_site_symmetry_1
_geom_angle_site_symmetry_3
_geom_angle_publ_flag
O3 V2 N11 90.65(13) . . ?
O3 V2 N1 81.62(12) . . ?
O1 V2 O3 85.52(11) . . ?
O1 V2 N6 164.69(13) . . ?
O1 V2 N11 91.04(13) . . ?
O1 V2 N1 87.12(13) . . ?
O8 V2 O3 174.65(15) . . ?
O8 V2 O1 96.92(14) . . ?
O8 V2 N6 97.83(15) . . ?
O8 V2 N11 94.06(15) . . ?
O8 V2 N1 93.72(15) . . ?
N6 V2 O3 79.44(12) . . ?
N6 V2 N11 91.98(14) . . ?
N6 V2 N1 87.87(14) . . ?
N1 V2 N11 172.17(14) . . ?
O3 V1 N7 80.59(12) . . ?
O3 V1 N2 84.13(13) . . ?
O6 V1 O3 84.36(12) . . ?
O6 V1 O4 87.05(13) . . ?
O6 V1 N7 93.20(13) . . ?
O6 V1 N2 168.35(13) . . ?
O4 V1 O3 78.75(11) . . ?
O4 V1 N7 159.22(13) . . ?
O4 V1 N2 88.91(14) . . ?
O9 V1 O3 179.29(14) . . ?
O9 V1 O6 96.19(14) . . ?
O9 V1 O4 101.71(15) . . ?
O9 V1 N7 98.92(15) . . ?
O9 V1 N2 95.33(15) . . ?
N7 V1 N2 86.73(14) . . ?
O12 V3 O12 74.96(12) . 2_785 ?
O12 V3 O10 87.50(12) . . ?
O12 V3 O15 153.61(13) . 2_785 ?
O12 V3 O13 92.46(13) . 2_785 ?
O10 V3 O12 101.31(12) . 2_785 ?
O10 V3 O13 176.52(13) . 2_785 ?
O15 V3 O12 80.24(11) 2_785 2_785 ?
O15 V3 O10 88.66(13) 2_785 . ?
O15 V3 O13 89.84(13) 2_785 2_785 ?
O13 V3 O12 75.33(12) 2_785 2_785 ?
O17 V3 O12 105.47(14) . . ?
O17 V3 O12 163.86(15) . 2_785 ?
O17 V3 O10 94.82(15) . . ?
O17 V3 O15 100.87(15) . 2_785 ?
O17 V3 O13 88.55(15) . 2_785 ?
V1 O3 V2 115.45(13) . . ?
C3 O3 V2 130.7(2) . . ?
C3 O3 V1 109.5(2) . . ?
C6 O1 V2 129.0(3) . . ?
V3 O12 V3 105.04(12) . 2_785 ?
C19 O12 V3 107.8(2) . 2_785 ?
C19 O12 V3 121.2(2) . . ?
C1 O6 V1 131.0(3) . . ?
C4 O4 V1 116.4(3) . . ?
C17 O10 V3 117.5(3) . . ?
C22 O15 V3 135.8(3) . 2_785 ?
C20 O13 V3 115.2(3) . 2_785 ?
N7 N6 V2 121.5(2) . . ?
C7 N6 V2 131.9(3) . . ?
C7 N6 N7 105.7(3) . . ?
N6 N7 V1 119.0(2) . . ?
C8 N7 V1 132.3(3) . . ?
C8 N7 N6 107.8(3) . . ?
N1 N2 V1 118.8(2) . . ?
C9 N2 V1 134.3(3) . . ?
C9 N2 N1 106.7(3) . . ?
C12 N13 C11 103.0(4) . . ?
C9 N3 H3 126.7 . . ?
C10 N3 H3 126.7 . . ?
C10 N3 C9 106.7(4) . . ?
N12 N11 V2 127.6(3) . . ?
C11 N11 V2 129.1(3) . . ?
C11 N11 N12 103.2(3) . . ?
C8 N8 H8 126.9 . . ?
C7 N8 H8 126.9 . . ?
C7 N8 C8 106.2(3) . . ?
N11 N12 H12 126.0 . . ?
C12 N12 N11 108.1(3) . . ?
C12 N12 H12 126.0 . . ?
N2 N1 V2 121.2(2) . . ?
C10 N1 V2 131.2(3) . . ?
C10 N1 N2 107.5(3) . . ?
H14A N14 H14B 120.0 . . ?
C11 N14 H14A 120.0 . . ?
C11 N14 H14B 120.0 . . ?
C13 N18 H18 126.4 . . ?
C14 N18 H18 126.4 . . ?
C14 N18 C13 107.3(4) . . ?
N16 N17 H17 123.7 . . ?
C14 N17 H17 123.7 . . ?
C14 N17 N16 112.7(4) . . ?
H9A N9 H9B 120.0 . . ?
C7 N9 H9A 120.0 . . ?
C7 N9 H9B 120.0 . . ?
H4A N4 H4B 120.0 . . ?
C10 N4 H4A 120.0 . . ?
C10 N4 H4B 120.0 . . ?
N2 C9 N3 110.0(4) . . ?
N2 C9 N5 126.7(4) . . ?
N5 C9 N3 123.3(4) . . ?
H10A N10 H10B 120.0 . . ?
C8 N10 H10A 120.0 . . ?
C8 N10 H10B 120.0 . . ?
C13 N16 N17 102.2(4) . . ?
C9 N5 H5A 120.0 . . ?
C9 N5 H5B 120.0 . . ?
H5A N5 H5B 120.0 . . ?
N7 C8 N8 109.6(4) . . ?
N7 C8 N10 127.2(4) . . ?
N10 C8 N8 123.1(4) . . ?
O13 C20 C19 117.5(4) . . ?
O14 C20 O13 122.7(5) . . ?
O14 C20 C19 119.7(4) . . ?
N1 C10 N3 109.1(4) . . ?
N1 C10 N4 127.3(4) . . ?
N4 C10 N3 123.6(4) . . ?
O4 C4 C3 114.6(4) . . ?
O5 C4 O4 122.6(4) . . ?
O5 C4 C3 122.6(4) . . ?
H15A N15 H15B 120.0 . . ?
C12 N15 H15A 120.0 . . ?
C12 N15 H15B 120.0 . . ?
H19A N19 H19B 120.0 . . ?
C13 N19 H19A 120.0 . . ?
C13 N19 H19B 120.0 . . ?
O3 C3 C4 108.9(3) . . ?
O3 C3 C5 111.6(3) . . ?
O3 C3 C2 108.5(3) . . ?
C4 C3 C5 111.4(4) . . ?
C4 C3 C2 108.0(4) . . ?
C5 C3 C2 108.3(4) . . ?
N12 C12 N13 111.3(4) . . ?
N12 C12 N15 123.1(4) . . ?
N15 C12 N13 125.5(4) . . ?
O1 C6 C5 118.0(4) . . ?
O2 C6 O1 121.2(4) . . ?
O2 C6 C5 120.8(4) . . ?
O6 C1 C2 121.8(4) . . ?
O7 C1 O6 120.6(4) . . ?
O7 C1 C2 117.6(4) . . ?
H20A N20 H20B 120.0 . . ?
C14 N20 H20A 120.0 . . ?
C14 N20 H20B 120.0 . . ?
N13 C11 N14 122.0(4) . . ?
N11 C11 N13 114.2(4) . . ?
N11 C11 N14 123.6(4) . . ?
N6 C7 N8 110.6(4) . . ?
N6 C7 N9 126.3(4) . . ?
N9 C7 N8 123.1(4) . . ?
O12 C19 C20 109.0(3) . . ?
O12 C19 C18 112.1(4) . . ?
O12 C19 C21 108.1(3) . . ?
C20 C19 C21 108.4(4) . . ?
C18 C19 C20 108.6(4) . . ?
C18 C19 C21 110.6(4) . . ?
N21 N22 C01W 108.0 . . ?
N22 N21 H21 126.0 . . ?
N22 N21 C023 108.0 . . ?
C023 N21 H21 126.0 . . ?
N21 C023 N23 108.0 . . ?
N24 C023 N21 126.6(8) . . ?
N24 C023 N23 125.3(8) . . ?
C023 N23 H23 126.0 . . ?
C023 N23 C01W 108.0 . . ?
C01W N23 H23 126.0 . . ?
N22 C01W N23 108.0 . . ?
N25 C01W N22 126.8(7) . . ?
N25 C01W N23 125.1(7) . . ?
O10 C17 C18 118.2(4) . . ?
O11 C17 O10 121.9(4) . . ?
O11 C17 C18 119.9(4) . . ?
C3 C5 H5C 109.3 . . ?
C3 C5 H5D 109.3 . . ?
C6 C5 C3 111.8(4) . . ?
C6 C5 H5C 109.3 . . ?
C6 C5 H5D 109.3 . . ?
H5C C5 H5D 107.9 . . ?
C19 C18 H18A 109.1 . . ?
C19 C18 H18B 109.1 . . ?
C17 C18 C19 112.3(4) . . ?
C17 C18 H18A 109.1 . . ?
C17 C18 H18B 109.1 . . ?
H18A C18 H18B 107.9 . . ?
O15 C22 C21 121.2(4) . . ?
O16 C22 O15 121.2(4) . . ?
O16 C22 C21 117.6(4) . . ?
N16 C13 N18 111.7(5) . . ?
N16 C13 N19 125.6(5) . . ?
N19 C13 N18 122.7(5) . . ?
N17 C14 N18 106.1(4) . . ?
N20 C14 N18 126.1(5) . . ?
N20 C14 N17 127.7(5) . . ?
C19 C21 H21A 108.5 . . ?
C19 C21 H21B 108.5 . . ?
C22 C21 C19 115.1(4) . . ?
C22 C21 H21A 108.5 . . ?
C22 C21 H21B 108.5 . . ?
H21A C21 H21B 107.5 . . ?
C3 C2 H2A 108.2 . . ?
C3 C2 H2B 108.2 . . ?
C1 C2 C3 116.4(4) . . ?
C1 C2 H2A 108.2 . . ?
C1 C2 H2B 108.2 . . ?
H2A C2 H2B 107.3 . . ?
C01W N25 H25A 120.0 . . ?
C01W N25 H25B 120.0 . . ?
H25A N25 H25B 120.0 . . ?
C023 N24 H24A 120.0 . . ?
C023 N24 H24B 120.0 . . ?
C023 N24 O1W 119.9(10) . . ?
H24A N24 H24B 120.0 . . ?
O1W N24 H24A 9.3 . . ?
O1W N24 H24B 119.3 . . ?
H25C N25A H25D 120.0 . . ?
C15 N25A H25C 120.0 . . ?
C15 N25A H25D 120.0 . . ?
C15 N22A N21A 107.3(10) . . ?
N22A N21A H21C 126.5 . . ?
C16 N21A N22A 107.0(9) . . ?
C16 N21A H21C 126.5 . . ?
N25A C15 N22A 127.1(13) . . ?
N25A C15 N23A 122.7(13) . . ?
N22A C15 N23A 109.9(11) . . ?
N21A C16 N23A 110.4(9) . . ?
N21A C16 N24A 126.5(11) . . ?
N24A C16 N23A 123.1(11) . . ?
C15 N23A H23A 127.4 . . ?
C16 N23A C15 105.3(9) . . ?
C16 N23A H23A 127.4 . . ?
C16 N24A H24C 120.0 . . ?
C16 N24A H24D 120.0 . . ?
H24C N24A H24D 120.0 . . ?

loop_
_geom_bond_atom_site_label_1
_geom_bond_atom_site_label_2
_geom_bond_distance
_geom_bond_site_symmetry_2
_geom_bond_publ_flag
V2 O3 2.082(3) . ?
V2 O1 2.012(3) . ?
V2 O8 1.608(3) . ?
V2 N6 2.081(3) . ?
V2 N11 2.101(4) . ?
V2 N1 2.087(4) . ?
V1 O3 2.062(3) . ?
V1 O6 2.014(3) . ?
V1 O4 2.019(3) . ?
V1 O9 1.620(3) . ?
V1 N7 2.080(3) . ?
V1 N2 2.080(4) . ?
V3 O12 2.188(3) 2_785 ?
V3 O12 1.971(3) . ?
V3 O10 2.037(3) . ?
V3 O15 2.033(3) 2_785 ?
V3 O13 2.059(3) 2_785 ?
V3 O17 1.611(3) . ?
O3 C3 1.409(5) . ?
O1 C6 1.276(5) . ?
O12 C19 1.421(5) . ?
O6 C1 1.292(5) . ?
O4 C4 1.294(6) . ?
O10 C17 1.293(6) . ?
O15 C22 1.290(6) . ?
O13 C20 1.264(6) . ?
N6 N7 1.410(5) . ?
N6 C7 1.324(5) . ?
N7 C8 1.310(5) . ?
O2 C6 1.246(5) . ?
O16 C22 1.242(5) . ?
N2 N1 1.410(5) . ?
N2 C9 1.308(6) . ?
O7 C1 1.248(5) . ?
N13 C12 1.344(6) . ?
N13 C11 1.361(6) . ?
O14 C20 1.246(6) . ?
O11 C17 1.229(6) . ?
N3 H3 0.8700 . ?
N3 C9 1.360(6) . ?
N3 C10 1.360(6) . ?
N11 N12 1.400(5) . ?
N11 C11 1.326(6) . ?
O5 C4 1.234(5) . ?
N8 H8 0.8700 . ?
N8 C8 1.361(6) . ?
N8 C7 1.352(6) . ?
N12 H12 0.8700 . ?
N12 C12 1.331(6) . ?
N1 C10 1.317(5) . ?
N14 H14A 0.8700 . ?
N14 H14B 0.8700 . ?
N14 C11 1.361(6) . ?
N18 H18 0.8700 . ?
N18 C13 1.372(6) . ?
N18 C14 1.341(6) . ?
N17 H17 0.8700 . ?
N17 N16 1.395(6) . ?
N17 C14 1.320(6) . ?
N9 H9A 0.8700 . ?
N9 H9B 0.8700 . ?
N9 C7 1.351(6) . ?
N4 H4A 0.8700 . ?
N4 H4B 0.8700 . ?
N4 C10 1.333(6) . ?
C9 N5 1.338(6) . ?
N10 H10A 0.8700 . ?
N10 H10B 0.8700 . ?
N10 C8 1.340(6) . ?
N16 C13 1.322(7) . ?
N5 H5A 0.8700 . ?
N5 H5B 0.8700 . ?
C20 C19 1.531(7) . ?
C4 C3 1.529(6) . ?
N15 H15A 0.8700 . ?
N15 H15B 0.8700 . ?
N15 C12 1.343(6) . ?
N19 H19A 0.8700 . ?
N19 H19B 0.8700 . ?
N19 C13 1.338(7) . ?
C3 C5 1.537(6) . ?
C3 C2 1.551(6) . ?
C6 C5 1.522(6) . ?
C1 C2 1.502(6) . ?
N20 H20A 0.8700 . ?
N20 H20B 0.8700 . ?
N20 C14 1.314(7) . ?
C19 C18 1.525(6) . ?
C19 C21 1.534(6) . ?
N22 N21 1.4200 . ?
N22 C01W 1.4200 . ?
N21 H21 0.8700 . ?
N21 C023 1.4200 . ?
C023 N23 1.4200 . ?
C023 N24 1.271(9) . ?
N23 H23 0.8700 . ?
N23 C01W 1.4200 . ?
C01W N25 1.258(11) . ?
C17 C18 1.513(6) . ?
C5 H5C 0.9800 . ?
C5 H5D 0.9800 . ?
C18 H18A 0.9800 . ?
C18 H18B 0.9800 . ?
C22 C21 1.520(6) . ?
C21 H21A 0.9800 . ?
C21 H21B 0.9800 . ?
C2 H2A 0.9800 . ?
C2 H2B 0.9800 . ?
N25 H25A 0.8700 . ?
N25 H25B 0.8700 . ?
N24 H24A 0.8700 . ?
N24 H24B 0.8700 . ?
N24 O1W 1.709(17) . ?
N25A H25C 0.8700 . ?
N25A H25D 0.8700 . ?
N25A C15 1.311(13) . ?
N22A N21A 1.407(11) . ?
N22A C15 1.315(14) . ?
N21A H21C 0.8700 . ?
N21A C16 1.319(12) . ?
C15 N23A 1.382(13) . ?
C16 N23A 1.366(12) . ?
C16 N24A 1.342(12) . ?
N23A H23A 0.8700 . ?
N24A H24C 0.8700 . ?
N24A H24D 0.8700 . ?

loop_
_geom_hbond_atom_site_label_D
_geom_hbond_atom_site_label_H
_geom_hbond_atom_site_label_A
_geom_hbond_distance_DH
_geom_hbond_distance_HA
_geom_hbond_distance_DA
_geom_hbond_angle_DHA
_geom_hbond_site_symmetry_A
_geom_hbond_publ_flag
N3 H3 O15 0.87 1.95 2.808(5) 170.2 1_545 yes
N8 H8 O2 0.87 1.92 2.654(5) 141.3 1_655 yes
N12 H12 O7 0.87 2.00 2.741(5) 142.6 2_776 yes
N14 H14B N22 0.87 2.09 2.827(7) 142.2 1_565 yes
N18 H18 O10 0.87 2.07 2.906(5) 159.8 2_775 yes
N9 H9A O16 0.87 2.24 2.914(5) 134.2 . yes
N4 H4B O17 0.87 2.08 2.939(5) 169.0 2_775 yes
N10 H10B O5 0.87 2.08 2.945(5) 174.6 1_655 yes
N5 H5B O16 0.87 2.10 2.890(5) 149.9 1_545 yes
N15 H15A O6 0.87 2.14 2.972(5) 159.1 2_776 yes
N19 H19B O11 0.87 2.14 2.927(6) 149.5 2_775 yes
N25A H25C N13 0.87 2.15 2.999(15) 163.6 1_545 yes

loop_
_geom_torsion_atom_site_label_1
_geom_torsion_atom_site_label_2
_geom_torsion_atom_site_label_3
_geom_torsion_atom_site_label_4
_geom_torsion
_geom_torsion_site_symmetry_1
_geom_torsion_site_symmetry_2
_geom_torsion_site_symmetry_3
_geom_torsion_site_symmetry_4
_geom_torsion_publ_flag
V2 O3 C3 C4 118.5(3) . . . . ?
V2 O3 C3 C5 -4.9(5) . . . . ?
V2 O3 C3 C2 -124.1(3) . . . . ?
V2 O1 C6 O2 -152.2(3) . . . . ?
V2 O1 C6 C5 27.9(6) . . . . ?
V2 N6 N7 V1 0.1(4) . . . . ?
V2 N6 N7 C8 170.3(3) . . . . ?
V2 N6 C7 N8 -169.9(3) . . . . ?
V2 N6 C7 N9 7.6(7) . . . . ?
V2 N11 N12 C12 -177.8(3) . . . . ?
V2 N11 C11 N13 175.9(3) . . . . ?
V2 N11 C11 N14 0.3(7) . . . . ?
V2 N1 C10 N3 174.2(3) . . . . ?
V2 N1 C10 N4 -3.0(7) . . . . ?
V1 O3 C3 C4 -36.5(4) . . . . ?
V1 O3 C3 C5 -159.9(3) . . . . ?
V1 O3 C3 C2 80.8(3) . . . . ?
V1 O6 C1 O7 169.3(3) . . . . ?
V1 O6 C1 C2 -12.3(6) . . . . ?
V1 O4 C4 O5 -176.4(4) . . . . ?
V1 O4 C4 C3 -0.8(5) . . . . ?
V1 N7 C8 N8 169.4(3) . . . . ?
V1 N7 C8 N10 -12.1(7) . . . . ?
V1 N2 N1 V2 8.3(4) . . . . ?
V1 N2 N1 C10 -175.1(3) . . . . ?
V1 N2 C9 N3 175.2(3) . . . . ?
V1 N2 C9 N5 -5.5(7) . . . . ?
V3 O12 C19 C20 32.6(4) 2_785 . . . ?
V3 O12 C19 C20 -88.2(4) . . . . ?
V3 O12 C19 C18 152.9(3) 2_785 . . . ?
V3 O12 C19 C18 32.1(5) . . . . ?
V3 O12 C19 C21 -85.0(3) 2_785 . . . ?
V3 O12 C19 C21 154.2(3) . . . . ?
V3 O10 C17 O11 -144.3(4) . . . . ?
V3 O10 C17 C18 37.1(5) . . . . ?
V3 O15 C22 O16 -177.9(3) 2_785 . . . ?
V3 O15 C22 C21 2.6(7) 2_785 . . . ?
V3 O13 C20 O14 159.6(4) 2_785 . . . ?
V3 O13 C20 C19 -20.9(5) 2_785 . . . ?
O3 C3 C5 C6 51.9(5) . . . . ?
O3 C3 C2 C1 -55.7(5) . . . . ?
O1 C6 C5 C3 -67.6(5) . . . . ?
O12 C19 C18 C17 -68.4(5) . . . . ?
O12 C19 C21 C22 56.8(5) . . . . ?
O6 C1 C2 C3 18.5(6) . . . . ?
O4 C4 C3 O3 25.4(5) . . . . ?
O4 C4 C3 C5 148.9(4) . . . . ?
O4 C4 C3 C2 -92.3(4) . . . . ?
O10 C17 C18 C19 30.1(6) . . . . ?
O15 C22 C21 C19 -11.9(6) . . . . ?
O13 C20 C19 O12 -10.0(5) . . . . ?
O13 C20 C19 C18 -132.5(4) . . . . ?
O13 C20 C19 C21 107.4(4) . . . . ?
N6 N7 C8 N8 1.1(5) . . . . ?
N6 N7 C8 N10 179.6(4) . . . . ?
N7 N6 C7 N8 -1.0(5) . . . . ?
N7 N6 C7 N9 176.5(4) . . . . ?
O2 C6 C5 C3 112.5(5) . . . . ?
O16 C22 C21 C19 168.5(4) . . . . ?
N2 N1 C10 N3 -2.0(5) . . . . ?
N2 N1 C10 N4 -179.2(4) . . . . ?
O7 C1 C2 C3 -163.1(4) . . . . ?
O14 C20 C19 O12 169.6(4) . . . . ?
O14 C20 C19 C18 47.1(6) . . . . ?
O14 C20 C19 C21 -73.0(5) . . . . ?
O11 C17 C18 C19 -148.5(5) . . . . ?
N11 N12 C12 N13 2.6(5) . . . . ?
N11 N12 C12 N15 -179.5(4) . . . . ?
O5 C4 C3 O3 -159.0(4) . . . . ?
O5 C4 C3 C5 -35.5(6) . . . . ?
O5 C4 C3 C2 83.3(5) . . . . ?
N12 N11 C11 N13 -0.5(5) . . . . ?
N12 N11 C11 N14 -176.2(4) . . . . ?
N1 N2 C9 N3 -0.8(5) . . . . ?
N1 N2 C9 N5 178.4(4) . . . . ?
N17 N16 C13 N18 -0.4(5) . . . . ?
N17 N16 C13 N19 -178.0(5) . . . . ?
C9 N2 N1 V2 -174.9(3) . . . . ?
C9 N2 N1 C10 1.7(4) . . . . ?
C9 N3 C10 N1 1.5(5) . . . . ?
C9 N3 C10 N4 178.8(4) . . . . ?
N16 N17 C14 N18 -0.3(6) . . . . ?
N16 N17 C14 N20 -179.5(5) . . . . ?
C8 N8 C7 N6 1.6(5) . . . . ?
C8 N8 C7 N9 -176.0(4) . . . . ?
C20 C19 C18 C17 52.1(5) . . . . ?
C20 C19 C21 C22 -61.2(5) . . . . ?
C10 N3 C9 N2 -0.3(5) . . . . ?
C10 N3 C9 N5 -179.6(4) . . . . ?
C4 C3 C5 C6 -70.1(4) . . . . ?
C4 C3 C2 C1 62.2(5) . . . . ?
C12 N13 C11 N11 2.0(5) . . . . ?
C12 N13 C11 N14 177.8(4) . . . . ?
C11 N13 C12 N12 -2.8(5) . . . . ?
C11 N13 C12 N15 179.3(5) . . . . ?
C11 N11 N12 C12 -1.2(5) . . . . ?
C7 N6 N7 V1 -170.2(3) . . . . ?
C7 N6 N7 C8 -0.1(4) . . . . ?
C7 N8 C8 N7 -1.6(5) . . . . ?
C7 N8 C8 N10 179.7(4) . . . . ?
N22 N21 C023 N23 0.0 . . . . ?
N22 N21 C023 N24 176.6(10) . . . . ?
N21 N22 C01W N23 0.0 . . . . ?
N21 N22 C01W N25 -178.2(11) . . . . ?
N21 C023 N23 C01W 0.0 . . . . ?
N21 C023 N24 O1W 10.7(14) . . . . ?
C023 N23 C01W N22 0.0 . . . . ?
C023 N23 C01W N25 178.2(11) . . . . ?
N23 C023 N24 O1W -173.3(7) . . . . ?
C01W N22 N21 C023 0.0 . . . . ?
C5 C3 C2 C1 -177.0(4) . . . . ?
C18 C19 C21 C22 179.8(4) . . . . ?
C13 N18 C14 N17 0.0(5) . . . . ?
C13 N18 C14 N20 179.2(5) . . . . ?
C14 N18 C13 N16 0.3(6) . . . . ?
C14 N18 C13 N19 178.0(5) . . . . ?
C14 N17 N16 C13 0.4(6) . . . . ?
C21 C19 C18 C17 171.0(4) . . . . ?
C2 C3 C5 C6 171.3(4) . . . . ?
N24 C023 N23 C01W -176.7(10) . . . . ?
N25A C15 N23A C16 -177.5(17) . . . . ?
N22A N21A C16 N23A -0.7(14) . . . . ?
N22A N21A C16 N24A 176.8(12) . . . . ?
N22A C15 N23A C16 -3.9(16) . . . . ?
N21A N22A C15 N25A 176.8(18) . . . . ?
N21A N22A C15 N23A 3.6(16) . . . . ?
N21A C16 N23A C15 2.7(15) . . . . ?
C15 N22A N21A C16 -1.8(14) . . . . ?
N24A C16 N23A C15 -174.8(13) . . . . ?

loop_
_smtbx_masks_void_nr
_smtbx_masks_void_average_x
_smtbx_masks_void_average_y
_smtbx_masks_void_average_z
_smtbx_masks_void_volume
_smtbx_masks_void_count_electrons
_smtbx_masks_void_content
1 0.500 -0.432 -0.149 550.7 176.5 '18 H2O'
